data_7714102
loop_
_publ_author_name
'Siewert, Jan-Erik'
'Schumann, Andr\'e'
'Wellnitz, Tim'
'Dankert, Fabian'
'Hering-Junghans, Christian'

_publ_section_title
;
 Triphosphiranes as Phosphinidene-Transfer Agents -- Synthesis of Regular
 and Chelating NHC Phosphinidene Adducts
;
_journal_name_full 'Dalton Transactions'
_journal_paper_doi 10.1039/D3DT02690F
_journal_year 2023
_chemical_formula_moiety '(C48 H68 Cl Ge N4 P2)+, (Ge Cl3)-, 1.65 (C6 H5 F), 0.25 (C6 H14)'
_chemical_formula_sum 'C59.4 H79.75 Cl4 F1.65 Ge2 N4 P2'
_chemical_formula_weight 1230.09
_space_group_crystal_system triclinic
_space_group_IT_number 2
_space_group_name_Hall '-P 1'
_space_group_name_H-M_alt 'P -1'
_atom_sites_solution_hydrogens geom
_audit_creation_method SHELXL-2018/3
_audit_update_record
;
2023-09-22 deposited with the CCDC.	2023-09-26 downloaded from the CCDC.
;
_cell_angle_alpha 110.610(3)
_cell_angle_beta 98.326(3)
_cell_angle_gamma 93.649(3)
_cell_formula_units_Z 2
_cell_length_a 9.6037(5)
_cell_length_b 16.1076(8)
_cell_length_c 22.4447(10)
_cell_measurement_reflns_used 9893
_cell_measurement_temperature 150(2)
_cell_measurement_theta_max 66.64
_cell_measurement_theta_min 2.95
_cell_volume 3190.8(3)
_computing_cell_refinement 'SAINT (Bruker, 2013)'
_computing_data_collection 'APEX2 (Bruker, 2014)'
_computing_data_reduction SAINT
_computing_molecular_graphics 'ORTEP-3v2020.1 (Farrugia, 2020)'
_computing_publication_material 'SHELXL-2018/3 (Sheldrick, 2018)'
_computing_structure_refinement 'SHELXL-2018/3 (Sheldrick, 2018)'
_computing_structure_solution 'SHELXT-2018/2 (Sheldrick, 2018)'
_diffrn_ambient_temperature 150(2)
_diffrn_measured_fraction_theta_full 0.984
_diffrn_measured_fraction_theta_max 0.984
_diffrn_measurement_device_type 'Bruker APEX-II CCD'
_diffrn_measurement_method '\f and \w scans'
_diffrn_radiation_monochromator multilayer
_diffrn_radiation_source microfocus
_diffrn_radiation_type CuK\a
_diffrn_radiation_wavelength 1.54178
_diffrn_reflns_av_R_equivalents 0.0525
_diffrn_reflns_av_unetI/netI 0.0437
_diffrn_reflns_Laue_measured_fraction_full 0.984
_diffrn_reflns_Laue_measured_fraction_max 0.984
_diffrn_reflns_limit_h_max 9
_diffrn_reflns_limit_h_min -11
_diffrn_reflns_limit_k_max 19
_diffrn_reflns_limit_k_min -19
_diffrn_reflns_limit_l_max 26
_diffrn_reflns_limit_l_min -25
_diffrn_reflns_number 49376
_diffrn_reflns_point_group_measured_fraction_full 0.984
_diffrn_reflns_point_group_measured_fraction_max 0.984
_diffrn_reflns_theta_full 66.754
_diffrn_reflns_theta_max 66.754
_diffrn_reflns_theta_min 2.137
_exptl_absorpt_coefficient_mu 3.510
_exptl_absorpt_correction_T_max 0.945
_exptl_absorpt_correction_T_min 0.778
_exptl_absorpt_correction_type multi-scan
_exptl_absorpt_process_details 'SADABS 2014/5'
_exptl_crystal_colour yellow
_exptl_crystal_density_diffrn 1.281
_exptl_crystal_description needle
_exptl_crystal_F_000 1282
_exptl_crystal_size_max 0.330
_exptl_crystal_size_mid 0.060
_exptl_crystal_size_min 0.030
_refine_diff_density_max 2.050
_refine_diff_density_min -0.607
_refine_diff_density_rms 0.095
_refine_ls_extinction_method none
_refine_ls_goodness_of_fit_ref 1.018
_refine_ls_hydrogen_treatment constr
_refine_ls_matrix_type full
_refine_ls_number_parameters 652
_refine_ls_number_reflns 11150
_refine_ls_number_restraints 9
_refine_ls_restrained_S_all 1.018
_refine_ls_R_factor_all 0.0651
_refine_ls_R_factor_gt 0.0526
_refine_ls_shift/su_max 0.001
_refine_ls_shift/su_mean 0.000
_refine_ls_structure_factor_coef Fsqd
_refine_ls_weighting_details 'w=1/[\s^2^(Fo^2^)+(0.1004P)^2^+2.0327P] where P=(Fo^2^+2Fc^2^)/3'
_refine_ls_weighting_scheme calc
_refine_ls_wR_factor_gt 0.1399
_refine_ls_wR_factor_ref 0.1524
_reflns_Friedel_coverage 0.000
_reflns_number_gt 9114
_reflns_number_total 11150
_reflns_threshold_expression 'I > 2\s(I)'
_cod_data_source_file d3dt02690f2.cif
_cod_data_source_block ax2363_cmpd9
_cod_original_formula_sum 'C59.40 H79.75 Cl4 F1.65 Ge2 N4 P2'
_cod_database_code 7714102
_shelx_shelxl_version_number 2018/3
_shelx_space_group_comment
;
The symmetry employed for this shelxl refinement is uniquely defined
by the following loop, which should always be used as a source of
symmetry information in preference to the above space-group names.
They are only intended as comments.
;
_shelx_estimated_absorpt_t_min 0.390
_shelx_estimated_absorpt_t_max 0.902

loop_
_space_group_symop_operation_xyz
'x, y, z'
'-x, -y, -z'

loop_
_atom_site_label
_atom_site_type_symbol
_atom_site_fract_x
_atom_site_fract_y
_atom_site_fract_z
_atom_site_U_iso_or_equiv
_atom_site_adp_type
_atom_site_occupancy
_atom_site_site_symmetry_order
_atom_site_calc_flag
_atom_site_refinement_flags_posn
_atom_site_refinement_flags_adp
_atom_site_refinement_flags_occupancy
_atom_site_disorder_assembly
_atom_site_disorder_group
Ge1 Ge 0.24043(4) 0.40747(2) 0.25059(2) 0.02871(12) Uani 1 1 d . . . . .
Cl1 Cl 0.21165(11) 0.34794(6) 0.13981(4) 0.0453(2) Uani 1 1 d . . . . .
P1 P 0.34418(8) 0.55660(5) 0.25200(4) 0.02932(18) Uani 1 1 d . . . . .
P2 P 0.48099(8) 0.36070(5) 0.24957(3) 0.02537(17) Uani 1 1 d . . . . .
N1 N 0.2626(3) 0.63995(19) 0.37580(13) 0.0310(6) Uani 1 1 d . . . . .
N2 N 0.2919(3) 0.7320(2) 0.32715(15) 0.0373(6) Uani 1 1 d . . . . .
N3 N 0.5067(3) 0.39025(18) 0.38635(12) 0.0259(5) Uani 1 1 d . . . . .
N4 N 0.6680(3) 0.31834(18) 0.34050(13) 0.0291(5) Uani 1 1 d . . . . .
C1 C 0.3868(3) 0.5170(2) 0.38367(14) 0.0262(6) Uani 1 1 d . . . . .
H1 H 0.462522 0.537166 0.367200 0.031 Uiso 1 1 calc R U . . .
C2 C 0.2696(3) 0.5629(2) 0.39326(14) 0.0280(6) Uani 1 1 d . . . . .
C3 C 0.1627(3) 0.5377(2) 0.42132(15) 0.0301(6) Uani 1 1 d . . . . .
H3 H 0.083701 0.570260 0.427934 0.036 Uiso 1 1 calc R U . . .
C4 C 0.1731(3) 0.4647(2) 0.43939(15) 0.0315(7) Uani 1 1 d . . . . .
H4 H 0.102390 0.448461 0.460213 0.038 Uiso 1 1 calc R U . . .
C5 C 0.2857(3) 0.4142(2) 0.42759(14) 0.0289(6) Uani 1 1 d . . . . .
H5 H 0.290853 0.362841 0.438936 0.035 Uiso 1 1 calc R U . . .
C6 C 0.3899(3) 0.4406(2) 0.39894(14) 0.0257(6) Uani 1 1 d . . . . .
C7 C 0.2340(4) 0.7224(2) 0.41555(17) 0.0378(8) Uani 1 1 d . . . . .
H7 H 0.206855 0.735902 0.456677 0.045 Uiso 1 1 calc R U . . .
C8 C 0.2515(4) 0.7790(3) 0.38539(19) 0.0433(8) Uani 1 1 d . . . . .
H8 H 0.238644 0.840532 0.400916 0.052 Uiso 1 1 calc R U . . .
C9 C 0.2964(3) 0.6455(2) 0.32059(16) 0.0311(7) Uani 1 1 d . . . . .
C10 C 0.3432(5) 0.7754(3) 0.2844(2) 0.0490(9) Uani 1 1 d . . . . .
H10 H 0.365773 0.727355 0.245784 0.059 Uiso 1 1 calc R U . . .
C11 C 0.4794(7) 0.8361(5) 0.3204(4) 0.095(2) Uani 1 1 d . . . . .
H11A H 0.458270 0.887828 0.355369 0.142 Uiso 1 1 calc R U . . .
H11B H 0.523472 0.856483 0.290379 0.142 Uiso 1 1 calc R U . . .
H11C H 0.544591 0.803177 0.338574 0.142 Uiso 1 1 calc R U . . .
C12 C 0.2309(7) 0.8225(4) 0.2610(3) 0.0767(16) Uani 1 1 d . . . . .
H12A H 0.144785 0.780290 0.239472 0.115 Uiso 1 1 calc R U . . .
H12B H 0.264440 0.846350 0.230334 0.115 Uiso 1 1 calc R U . . .
H12C H 0.209791 0.871650 0.297856 0.115 Uiso 1 1 calc R U . . .
C13 C 0.2288(4) 0.5763(2) 0.18648(16) 0.0328(7) Uani 1 1 d . . . . .
C14 C 0.2963(4) 0.5933(3) 0.1392(2) 0.0467(9) Uani 1 1 d D . . . .
C15 C 0.2142(5) 0.6141(4) 0.0910(2) 0.0567(12) Uani 1 1 d . . . . .
H15 H 0.259649 0.626743 0.059758 0.068 Uiso 1 1 calc R U . . .
C16 C 0.0704(5) 0.6172(3) 0.0868(2) 0.0514(10) Uani 1 1 d . . . . .
C17 C 0.0053(4) 0.5989(3) 0.13258(19) 0.0434(8) Uani 1 1 d . . . . .
H17 H -0.094007 0.600562 0.130188 0.052 Uiso 1 1 calc R U . . .
C18 C 0.0815(4) 0.5779(2) 0.18233(16) 0.0333(7) Uani 1 1 d . . . . .
C19A C 0.4589(6) 0.5989(6) 0.1435(4) 0.0467(19) Uani 0.695(14) 1 d D . P A 1
H19A H 0.502399 0.612272 0.189642 0.056 Uiso 0.695(14) 1 calc R U P A 1
C20A C 0.5261(9) 0.6700(6) 0.1225(5) 0.061(2) Uani 0.695(14) 1 d D . P A 1
H20A H 0.629469 0.671152 0.129943 0.092 Uiso 0.695(14) 1 calc R U P A 1
H20B H 0.501137 0.728601 0.147625 0.092 Uiso 0.695(14) 1 calc R U P A 1
H20C H 0.491062 0.655907 0.076360 0.092 Uiso 0.695(14) 1 calc R U P A 1
C21A C 0.4927(10) 0.5072(6) 0.1037(7) 0.080(3) Uani 0.695(14) 1 d D . P A 1
H21A H 0.439570 0.488349 0.059495 0.119 Uiso 0.695(14) 1 calc R U P A 1
H21B H 0.465946 0.464190 0.123225 0.119 Uiso 0.695(14) 1 calc R U P A 1
H21C H 0.594615 0.509794 0.102831 0.119 Uiso 0.695(14) 1 calc R U P A 1
C19B C 0.4381(14) 0.5605(12) 0.1242(8) 0.0467(19) Uani 0.305(14) 1 d D . P A 2
H19B H 0.477283 0.535565 0.157261 0.056 Uiso 0.305(14) 1 calc R U P A 2
C20B C 0.531(2) 0.6460(13) 0.1352(10) 0.061(2) Uani 0.305(14) 1 d D . P A 2
H20D H 0.480414 0.679769 0.111988 0.092 Uiso 0.305(14) 1 calc R U P A 2
H20E H 0.619054 0.631496 0.119155 0.092 Uiso 0.305(14) 1 calc R U P A 2
H20F H 0.552266 0.682061 0.181577 0.092 Uiso 0.305(14) 1 calc R U P A 2
C21B C 0.437(2) 0.4918(11) 0.0578(9) 0.067(5) Uani 0.305(14) 1 d D . P A 2
H21D H 0.368657 0.439800 0.050222 0.101 Uiso 0.305(14) 1 calc R U P A 2
H21E H 0.531891 0.473256 0.055104 0.101 Uiso 0.305(14) 1 calc R U P A 2
H21F H 0.410048 0.517925 0.025084 0.101 Uiso 0.305(14) 1 calc R U P A 2
C22A C -0.016(3) 0.6447(11) 0.0322(18) 0.066(3) Uani 0.637(9) 1 d D . P B 1
H22A H -0.101270 0.599591 0.010761 0.079 Uiso 0.637(9) 1 calc R U P B 1
C23A C 0.0709(11) 0.6431(8) -0.0172(5) 0.087(3) Uani 0.637(9) 1 d D . P B 1
H23A H 0.097276 0.582923 -0.036696 0.130 Uiso 0.637(9) 1 calc R U P B 1
H23B H 0.016021 0.659578 -0.050837 0.130 Uiso 0.637(9) 1 calc R U P B 1
H23C H 0.156866 0.685846 0.002960 0.130 Uiso 0.637(9) 1 calc R U P B 1
C24A C -0.0660(10) 0.7355(9) 0.0677(5) 0.093(4) Uani 0.637(9) 1 d D . P B 1
H24A H -0.122227 0.729423 0.099332 0.139 Uiso 0.637(9) 1 calc R U P B 1
H24B H 0.016606 0.780446 0.089953 0.139 Uiso 0.637(9) 1 calc R U P B 1
H24C H -0.124240 0.754178 0.036156 0.139 Uiso 0.637(9) 1 calc R U P B 1
C22B C -0.020(6) 0.6319(19) 0.035(4) 0.066(3) Uani 0.363(9) 1 d D . P B 2
H22B H 0.010063 0.589884 -0.003974 0.079 Uiso 0.363(9) 1 calc R U P B 2
C24B C -0.1758(16) 0.6153(11) 0.0180(7) 0.074(5) Uani 0.363(9) 1 d D . P B 2
H24D H -0.206846 0.632017 -0.019327 0.111 Uiso 0.363(9) 1 calc R U P B 2
H24E H -0.207012 0.551731 0.007032 0.111 Uiso 0.363(9) 1 calc R U P B 2
H24F H -0.217358 0.651059 0.054734 0.111 Uiso 0.363(9) 1 calc R U P B 2
C23B C 0.027(2) 0.7245(14) 0.0330(8) 0.087(3) Uani 0.363(9) 1 d D . P B 2
H23D H -0.035781 0.733422 -0.002283 0.130 Uiso 0.363(9) 1 calc R U P B 2
H23E H 0.020874 0.771611 0.074142 0.130 Uiso 0.363(9) 1 calc R U P B 2
H23F H 0.124713 0.726987 0.025412 0.130 Uiso 0.363(9) 1 calc R U P B 2
C25 C -0.0044(4) 0.5564(3) 0.22836(17) 0.0358(7) Uani 1 1 d . . . . .
H25 H 0.063563 0.543336 0.261189 0.043 Uiso 1 1 calc R U . . .
C26 C -0.1117(4) 0.4730(3) 0.1932(2) 0.0488(9) Uani 1 1 d . . . . .
H26A H -0.165340 0.461412 0.224046 0.073 Uiso 1 1 calc R U . . .
H26B H -0.061660 0.421661 0.174017 0.073 Uiso 1 1 calc R U . . .
H26C H -0.177119 0.482379 0.159019 0.073 Uiso 1 1 calc R U . . .
C27 C -0.0776(4) 0.6354(3) 0.2649(2) 0.0474(9) Uani 1 1 d . . . . .
H27A H -0.007212 0.688341 0.286720 0.071 Uiso 1 1 calc R U . . .
H27B H -0.122898 0.621144 0.297143 0.071 Uiso 1 1 calc R U . . .
H27C H -0.149652 0.647459 0.234357 0.071 Uiso 1 1 calc R U . . .
C28 C 0.5952(3) 0.3721(2) 0.43352(15) 0.0305(6) Uani 1 1 d . . . . .
H28 H 0.586351 0.387951 0.477648 0.037 Uiso 1 1 calc R U . . .
C29 C 0.6960(3) 0.3278(2) 0.40489(16) 0.0328(7) Uani 1 1 d . . . . .
H29 H 0.772377 0.306825 0.425156 0.039 Uiso 1 1 calc R U . . .
C30 C 0.5515(3) 0.3563(2) 0.32902(14) 0.0251(6) Uani 1 1 d . . . . .
C31 C 0.7622(3) 0.2802(2) 0.29306(16) 0.0329(7) Uani 1 1 d . . . . .
H31 H 0.722567 0.287176 0.251587 0.039 Uiso 1 1 calc R U . . .
C32 C 0.9080(4) 0.3341(3) 0.31825(19) 0.0402(8) Uani 1 1 d . . . . .
H32A H 0.898423 0.397936 0.331500 0.060 Uiso 1 1 calc R U . . .
H32B H 0.965299 0.317424 0.284026 0.060 Uiso 1 1 calc R U . . .
H32C H 0.954553 0.321544 0.355481 0.060 Uiso 1 1 calc R U . . .
C33 C 0.7626(4) 0.1811(2) 0.2799(2) 0.0431(8) Uani 1 1 d . . . . .
H33A H 0.804439 0.172819 0.319567 0.065 Uiso 1 1 calc R U . . .
H33B H 0.818620 0.155468 0.246100 0.065 Uiso 1 1 calc R U . . .
H33C H 0.665065 0.151148 0.265422 0.065 Uiso 1 1 calc R U . . .
C34 C 0.4525(3) 0.2384(2) 0.20214(14) 0.0280(6) Uani 1 1 d . . . . .
C35 C 0.3781(3) 0.1748(2) 0.22045(15) 0.0278(6) Uani 1 1 d . . . . .
C36 C 0.3754(3) 0.0843(2) 0.18595(16) 0.0317(7) Uani 1 1 d . . . . .
H36 H 0.326226 0.042614 0.199151 0.038 Uiso 1 1 calc R U . . .
C37 C 0.4419(4) 0.0524(2) 0.13274(16) 0.0345(7) Uani 1 1 d . . . . .
C38 C 0.5076(4) 0.1148(2) 0.11327(16) 0.0364(7) Uani 1 1 d . . . . .
H38 H 0.549291 0.094175 0.075597 0.044 Uiso 1 1 calc R U . . .
C39 C 0.5155(4) 0.2064(2) 0.14623(16) 0.0337(7) Uani 1 1 d . . . . .
C40 C 0.2962(3) 0.2000(2) 0.27606(15) 0.0302(6) Uani 1 1 d . . . . .
H40 H 0.305186 0.266749 0.295494 0.036 Uiso 1 1 calc R U . . .
C41 C 0.3555(4) 0.1664(3) 0.32935(16) 0.0378(7) Uani 1 1 d . . . . .
H41A H 0.345214 0.100924 0.311901 0.057 Uiso 1 1 calc R U . . .
H41B H 0.303062 0.187020 0.365175 0.057 Uiso 1 1 calc R U . . .
H41C H 0.456016 0.189765 0.345069 0.057 Uiso 1 1 calc R U . . .
C42 C 0.1390(4) 0.1656(3) 0.2511(2) 0.0425(8) Uani 1 1 d . . . . .
H42A H 0.101996 0.189916 0.218515 0.064 Uiso 1 1 calc R U . . .
H42B H 0.086934 0.184590 0.287201 0.064 Uiso 1 1 calc R U . . .
H42C H 0.127047 0.100172 0.231734 0.064 Uiso 1 1 calc R U . . .
C43 C 0.4480(5) -0.0472(2) 0.09748(19) 0.0457(9) Uani 1 1 d . . . . .
H43 H 0.469309 -0.055193 0.053622 0.055 Uiso 1 1 calc R U . . .
C44 C 0.3107(6) -0.1044(3) 0.0880(3) 0.0682(14) Uani 1 1 d . . . . .
H44A H 0.318603 -0.166478 0.061614 0.102 Uiso 1 1 calc R U . . .
H44B H 0.233870 -0.082744 0.065950 0.102 Uiso 1 1 calc R U . . .
H44C H 0.290248 -0.101450 0.130154 0.102 Uiso 1 1 calc R U . . .
C45 C 0.5699(7) -0.0772(4) 0.1331(3) 0.0799(17) Uani 1 1 d . . . . .
H45A H 0.552953 -0.069211 0.176641 0.120 Uiso 1 1 calc R U . . .
H45B H 0.658808 -0.041264 0.136119 0.120 Uiso 1 1 calc R U . . .
H45C H 0.576524 -0.140386 0.109324 0.120 Uiso 1 1 calc R U . . .
C46 C 0.5939(5) 0.2675(3) 0.11953(19) 0.0498(10) Uani 1 1 d . . . . .
H46 H 0.602303 0.330307 0.151007 0.060 Uiso 1 1 calc R U . . .
C47 C 0.5075(7) 0.2625(3) 0.0550(2) 0.0665(14) Uani 1 1 d . . . . .
H47A H 0.498429 0.201348 0.023339 0.100 Uiso 1 1 calc R U . . .
H47B H 0.556012 0.303554 0.038928 0.100 Uiso 1 1 calc R U . . .
H47C H 0.413050 0.279416 0.061395 0.100 Uiso 1 1 calc R U . . .
C48 C 0.7428(6) 0.2436(3) 0.1115(2) 0.0629(13) Uani 1 1 d . . . . .
H48A H 0.796057 0.247020 0.153144 0.094 Uiso 1 1 calc R U . . .
H48B H 0.791445 0.285651 0.096329 0.094 Uiso 1 1 calc R U . . .
H48C H 0.736818 0.182724 0.079774 0.094 Uiso 1 1 calc R U . . .
Ge2 Ge 0.79956(5) 0.70984(3) 0.43255(2) 0.03957(13) Uani 1 1 d . . . . .
Cl2 Cl 0.59823(10) 0.72844(7) 0.47650(5) 0.0469(2) Uani 1 1 d . . . . .
Cl3 Cl 0.95781(10) 0.73747(7) 0.52828(5) 0.0491(2) Uani 1 1 d . . . . .
Cl4 Cl 0.77583(9) 0.55765(6) 0.40092(4) 0.0421(2) Uani 1 1 d . . . . .
F1 F 0.7919(10) 0.8443(6) 0.2364(4) 0.187(3) Uani 1 1 d . . . . .
C50 C 0.8702(7) 0.8958(5) 0.2894(4) 0.0882(18) Uani 1 1 d . . . . .
C51 C 0.9344(8) 0.9734(5) 0.2881(4) 0.090(2) Uani 1 1 d . . . . .
H51 H 0.925075 0.987504 0.250151 0.107 Uiso 1 1 calc R U . . .
C52 C 1.0121(9) 1.0282(5) 0.3452(5) 0.099(2) Uani 1 1 d . . . . .
H52 H 1.052449 1.085087 0.347922 0.119 Uiso 1 1 calc R U . . .
C53 C 1.0372(12) 1.0067(6) 0.4008(5) 0.118(3) Uani 1 1 d . . . . .
H53 H 1.098851 1.045381 0.438927 0.141 Uiso 1 1 calc R U . . .
C54 C 0.9683(10) 0.9267(5) 0.3978(4) 0.101(2) Uani 1 1 d . . . . .
H54 H 0.980187 0.910039 0.434627 0.121 Uiso 1 1 calc R U . . .
C55 C 0.8810(8) 0.8704(4) 0.3400(4) 0.0826(19) Uani 1 1 d . . . . .
H55 H 0.831194 0.815876 0.337132 0.099 Uiso 1 1 calc R U . . .

loop_
_atom_site_aniso_label
_atom_site_aniso_U_11
_atom_site_aniso_U_22
_atom_site_aniso_U_33
_atom_site_aniso_U_23
_atom_site_aniso_U_13
_atom_site_aniso_U_12
Ge1 0.0289(2) 0.0328(2) 0.02559(19) 0.01224(15) 0.00375(13) 0.00496(14)
Cl1 0.0612(5) 0.0470(5) 0.0232(4) 0.0100(3) -0.0016(3) 0.0132(4)
P1 0.0294(4) 0.0329(4) 0.0295(4) 0.0143(3) 0.0080(3) 0.0085(3)
P2 0.0286(4) 0.0274(4) 0.0210(3) 0.0086(3) 0.0065(3) 0.0057(3)
N1 0.0302(13) 0.0330(14) 0.0286(13) 0.0098(11) 0.0029(10) 0.0098(11)
N2 0.0430(16) 0.0308(15) 0.0394(15) 0.0142(12) 0.0059(12) 0.0085(12)
N3 0.0254(12) 0.0309(13) 0.0216(12) 0.0100(10) 0.0030(9) 0.0057(10)
N4 0.0262(12) 0.0329(14) 0.0270(13) 0.0088(11) 0.0039(10) 0.0093(10)
C1 0.0253(14) 0.0319(16) 0.0219(13) 0.0099(12) 0.0056(11) 0.0042(12)
C2 0.0271(15) 0.0327(16) 0.0233(14) 0.0086(12) 0.0041(11) 0.0072(12)
C3 0.0258(15) 0.0382(17) 0.0234(14) 0.0074(13) 0.0037(11) 0.0076(12)
C4 0.0255(14) 0.0428(18) 0.0234(14) 0.0083(13) 0.0074(11) 0.0006(13)
C5 0.0290(15) 0.0356(17) 0.0224(14) 0.0111(12) 0.0043(11) 0.0031(12)
C6 0.0229(14) 0.0308(15) 0.0208(13) 0.0065(12) 0.0025(11) 0.0051(11)
C7 0.0414(18) 0.0337(18) 0.0326(17) 0.0053(14) 0.0023(14) 0.0141(14)
C8 0.050(2) 0.0314(18) 0.045(2) 0.0091(15) 0.0036(16) 0.0133(15)
C9 0.0273(15) 0.0343(17) 0.0313(16) 0.0119(13) 0.0030(12) 0.0059(12)
C10 0.059(2) 0.035(2) 0.059(2) 0.0237(18) 0.0140(19) 0.0037(17)
C11 0.071(4) 0.109(5) 0.118(5) 0.072(5) -0.003(3) -0.024(3)
C12 0.082(4) 0.083(4) 0.096(4) 0.068(4) 0.022(3) 0.021(3)
C13 0.0396(17) 0.0364(17) 0.0286(16) 0.0168(14) 0.0101(13) 0.0116(14)
C14 0.046(2) 0.067(3) 0.046(2) 0.035(2) 0.0227(17) 0.0236(19)
C15 0.059(3) 0.091(3) 0.048(2) 0.048(2) 0.028(2) 0.027(2)
C16 0.049(2) 0.075(3) 0.042(2) 0.035(2) 0.0061(17) 0.014(2)
C17 0.0375(18) 0.062(2) 0.0404(19) 0.0309(18) 0.0047(15) 0.0064(16)
C18 0.0342(17) 0.0389(18) 0.0286(16) 0.0140(14) 0.0067(13) 0.0052(13)
C19A 0.052(3) 0.056(6) 0.048(4) 0.029(4) 0.026(3) 0.024(3)
C20A 0.046(3) 0.079(5) 0.087(5) 0.060(4) 0.025(3) 0.016(3)
C21A 0.056(5) 0.083(6) 0.121(10) 0.047(6) 0.045(6) 0.037(4)
C19B 0.052(3) 0.056(6) 0.048(4) 0.029(4) 0.026(3) 0.024(3)
C20B 0.046(3) 0.079(5) 0.087(5) 0.060(4) 0.025(3) 0.016(3)
C21B 0.062(11) 0.094(13) 0.061(11) 0.029(9) 0.043(10) 0.041(9)
C22A 0.055(3) 0.109(6) 0.066(5) 0.072(5) 0.008(3) 0.011(5)
C23A 0.084(5) 0.121(8) 0.066(5) 0.055(5) -0.006(4) 0.008(5)
C24A 0.066(5) 0.158(11) 0.112(8) 0.114(8) 0.021(5) 0.041(6)
C22B 0.055(3) 0.109(6) 0.066(5) 0.072(5) 0.008(3) 0.011(5)
C24B 0.083(10) 0.081(10) 0.061(8) 0.050(8) -0.037(7) 0.004(7)
C23B 0.084(5) 0.121(8) 0.066(5) 0.055(5) -0.006(4) 0.008(5)
C25 0.0310(16) 0.046(2) 0.0350(17) 0.0207(15) 0.0059(13) 0.0045(14)
C26 0.039(2) 0.059(3) 0.050(2) 0.026(2) 0.0032(16) -0.0061(17)
C27 0.046(2) 0.058(2) 0.045(2) 0.0219(18) 0.0177(16) 0.0148(18)
C28 0.0299(15) 0.0379(17) 0.0240(14) 0.0130(13) 0.0008(12) 0.0057(13)
C29 0.0295(16) 0.0397(18) 0.0297(16) 0.0144(14) 0.0005(12) 0.0084(13)
C30 0.0216(13) 0.0269(15) 0.0268(14) 0.0093(12) 0.0048(11) 0.0044(11)
C31 0.0261(15) 0.0379(18) 0.0323(16) 0.0073(14) 0.0095(12) 0.0097(13)
C32 0.0314(17) 0.0404(19) 0.048(2) 0.0119(16) 0.0125(14) 0.0067(14)
C33 0.0321(17) 0.0372(19) 0.054(2) 0.0076(16) 0.0121(15) 0.0084(14)
C34 0.0299(15) 0.0319(16) 0.0219(14) 0.0098(12) 0.0035(11) 0.0042(12)
C35 0.0266(14) 0.0318(16) 0.0249(14) 0.0103(12) 0.0035(11) 0.0046(12)
C36 0.0320(16) 0.0309(17) 0.0327(16) 0.0120(13) 0.0071(12) 0.0020(12)
C37 0.0416(18) 0.0282(17) 0.0316(16) 0.0068(13) 0.0100(13) 0.0065(13)
C38 0.0472(19) 0.0346(18) 0.0264(16) 0.0068(14) 0.0140(14) 0.0058(14)
C39 0.0426(18) 0.0326(17) 0.0273(16) 0.0102(13) 0.0117(13) 0.0059(14)
C40 0.0303(16) 0.0292(16) 0.0312(16) 0.0094(13) 0.0094(12) 0.0038(12)
C41 0.0445(19) 0.0424(19) 0.0305(17) 0.0159(15) 0.0112(14) 0.0074(15)
C42 0.0302(17) 0.043(2) 0.052(2) 0.0137(17) 0.0122(15) 0.0037(14)
C43 0.067(3) 0.0301(18) 0.0379(19) 0.0057(15) 0.0206(17) 0.0070(17)
C44 0.087(4) 0.033(2) 0.070(3) -0.001(2) 0.025(3) -0.006(2)
C45 0.096(4) 0.043(3) 0.098(4) 0.020(3) 0.013(3) 0.029(3)
C46 0.084(3) 0.0314(18) 0.039(2) 0.0089(15) 0.035(2) 0.0050(18)
C47 0.118(4) 0.058(3) 0.046(2) 0.031(2) 0.046(3) 0.033(3)
C48 0.072(3) 0.057(3) 0.056(3) 0.010(2) 0.034(2) -0.009(2)
Ge2 0.0465(2) 0.0414(2) 0.0392(2) 0.02158(18) 0.01499(17) 0.00762(18)
Cl2 0.0409(5) 0.0517(5) 0.0531(5) 0.0210(4) 0.0136(4) 0.0182(4)
Cl3 0.0377(4) 0.0533(5) 0.0506(5) 0.0149(4) 0.0013(4) 0.0024(4)
Cl4 0.0377(4) 0.0385(4) 0.0474(5) 0.0104(4) 0.0121(3) 0.0058(3)
F1 0.186(8) 0.206(8) 0.180(7) 0.085(6) 0.017(6) 0.039(6)
C50 0.070(4) 0.092(5) 0.106(5) 0.039(4) 0.017(3) 0.017(3)
C51 0.089(4) 0.084(4) 0.132(6) 0.073(5) 0.038(4) 0.030(4)
C52 0.115(6) 0.069(4) 0.140(7) 0.058(5) 0.055(5) 0.020(4)
C53 0.153(8) 0.080(5) 0.132(7) 0.035(5) 0.066(6) 0.026(5)
C54 0.130(6) 0.080(5) 0.108(6) 0.040(4) 0.050(5) 0.026(4)
C55 0.093(4) 0.066(3) 0.121(5) 0.057(4) 0.055(4) 0.024(3)

loop_
_atom_type_symbol
_atom_type_description
_atom_type_scat_dispersion_real
_atom_type_scat_dispersion_imag
_atom_type_scat_source
C C 0.0181 0.0091 'International Tables Vol C Tables 4.2.6.8 and 6.1.1.4'
N N 0.0311 0.0180 'International Tables Vol C Tables 4.2.6.8 and 6.1.1.4'
P P 0.2955 0.4335 'International Tables Vol C Tables 4.2.6.8 and 6.1.1.4'
Cl Cl 0.3639 0.7018 'International Tables Vol C Tables 4.2.6.8 and 6.1.1.4'
Ge Ge -1.0885 0.8855 'International Tables Vol C Tables 4.2.6.8 and 6.1.1.4'
F F 0.0727 0.0534 'International Tables Vol C Tables 4.2.6.8 and 6.1.1.4'
H H 0.0000 0.0000 'International Tables Vol C Tables 4.2.6.8 and 6.1.1.4'

loop_
_geom_angle_atom_site_label_1
_geom_angle_atom_site_label_2
_geom_angle_atom_site_label_3
_geom_angle
_geom_angle_site_symmetry_1
_geom_angle_site_symmetry_3
_geom_angle_publ_flag
Cl1 Ge1 P2 85.64(3) . . ?
Cl1 Ge1 P1 90.80(3) . . ?
P2 Ge1 P1 88.11(3) . . ?
C9 P1 C13 98.05(15) . . ?
C9 P1 Ge1 108.48(11) . . ?
C13 P1 Ge1 105.16(12) . . ?
C30 P2 C34 97.98(14) . . ?
C30 P2 Ge1 109.18(10) . . ?
C34 P2 Ge1 105.24(10) . . ?
C9 N1 C7 110.0(3) . . ?
C9 N1 C2 124.9(3) . . ?
C7 N1 C2 124.8(3) . . ?
C9 N2 C8 109.9(3) . . ?
C9 N2 C10 126.1(3) . . ?
C8 N2 C10 123.3(3) . . ?
C30 N3 C28 109.8(3) . . ?
C30 N3 C6 126.6(2) . . ?
C28 N3 C6 123.5(3) . . ?
C30 N4 C29 109.9(3) . . ?
C30 N4 C31 125.3(3) . . ?
C29 N4 C31 124.5(3) . . ?
C2 C1 C6 117.8(3) . . ?
C2 C1 H1 121.1 . . ?
C6 C1 H1 121.1 . . ?
C1 C2 C3 121.7(3) . . ?
C1 C2 N1 118.5(3) . . ?
C3 C2 N1 119.8(3) . . ?
C4 C3 C2 119.0(3) . . ?
C4 C3 H3 120.5 . . ?
C2 C3 H3 120.5 . . ?
C3 C4 C5 121.0(3) . . ?
C3 C4 H4 119.5 . . ?
C5 C4 H4 119.5 . . ?
C6 C5 C4 118.6(3) . . ?
C6 C5 H5 120.7 . . ?
C4 C5 H5 120.7 . . ?
C5 C6 C1 121.8(3) . . ?
C5 C6 N3 119.8(3) . . ?
C1 C6 N3 118.4(3) . . ?
C8 C7 N1 107.2(3) . . ?
C8 C7 H7 126.4 . . ?
N1 C7 H7 126.4 . . ?
C7 C8 N2 107.4(3) . . ?
C7 C8 H8 126.3 . . ?
N2 C8 H8 126.3 . . ?
N2 C9 N1 105.4(3) . . ?
N2 C9 P1 126.5(3) . . ?
N1 C9 P1 128.1(3) . . ?
N2 C10 C12 111.1(4) . . ?
N2 C10 C11 108.6(4) . . ?
C12 C10 C11 113.4(5) . . ?
N2 C10 H10 107.9 . . ?
C12 C10 H10 107.9 . . ?
C11 C10 H10 107.9 . . ?
C10 C11 H11A 109.5 . . ?
C10 C11 H11B 109.5 . . ?
H11A C11 H11B 109.5 . . ?
C10 C11 H11C 109.5 . . ?
H11A C11 H11C 109.5 . . ?
H11B C11 H11C 109.5 . . ?
C10 C12 H12A 109.5 . . ?
C10 C12 H12B 109.5 . . ?
H12A C12 H12B 109.5 . . ?
C10 C12 H12C 109.5 . . ?
H12A C12 H12C 109.5 . . ?
H12B C12 H12C 109.5 . . ?
C18 C13 C14 119.4(3) . . ?
C18 C13 P1 124.0(3) . . ?
C14 C13 P1 116.5(3) . . ?
C15 C14 C13 118.4(4) . . ?
C15 C14 C19B 115.8(7) . . ?
C13 C14 C19B 122.6(7) . . ?
C15 C14 C19A 119.3(4) . . ?
C13 C14 C19A 122.0(4) . . ?
C16 C15 C14 122.9(4) . . ?
C16 C15 H15 118.5 . . ?
C14 C15 H15 118.5 . . ?
C15 C16 C17 118.1(4) . . ?
C15 C16 C22B 125(4) . . ?
C17 C16 C22B 117(4) . . ?
C15 C16 C22A 120.3(17) . . ?
C17 C16 C22A 121.5(17) . . ?
C16 C17 C18 121.8(4) . . ?
C16 C17 H17 119.1 . . ?
C18 C17 H17 119.1 . . ?
C17 C18 C13 119.3(3) . . ?
C17 C18 C25 116.4(3) . . ?
C13 C18 C25 124.3(3) . . ?
C21A C19A C20A 110.3(6) . . ?
C21A C19A C14 107.6(6) . . ?
C20A C19A C14 115.7(5) . . ?
C21A C19A H19A 107.6 . . ?
C20A C19A H19A 107.6 . . ?
C14 C19A H19A 107.6 . . ?
C19A C20A H20A 109.5 . . ?
C19A C20A H20B 109.5 . . ?
H20A C20A H20B 109.5 . . ?
C19A C20A H20C 109.5 . . ?
H20A C20A H20C 109.5 . . ?
H20B C20A H20C 109.5 . . ?
C19A C21A H21A 109.5 . . ?
C19A C21A H21B 109.5 . . ?
H21A C21A H21B 109.5 . . ?
C19A C21A H21C 109.5 . . ?
H21A C21A H21C 109.5 . . ?
H21B C21A H21C 109.5 . . ?
C21B C19B C20B 111.2(11) . . ?
C21B C19B C14 117.1(11) . . ?
C20B C19B C14 102.8(13) . . ?
C21B C19B H19B 108.5 . . ?
C20B C19B H19B 108.5 . . ?
C14 C19B H19B 108.5 . . ?
C19B C20B H20D 109.5 . . ?
C19B C20B H20E 109.5 . . ?
H20D C20B H20E 109.5 . . ?
C19B C20B H20F 109.5 . . ?
H20D C20B H20F 109.5 . . ?
H20E C20B H20F 109.5 . . ?
C19B C21B H21D 109.5 . . ?
C19B C21B H21E 109.5 . . ?
H21D C21B H21E 109.5 . . ?
C19B C21B H21F 109.5 . . ?
H21D C21B H21F 109.5 . . ?
H21E C21B H21F 109.5 . . ?
C23A C22A C24A 115.9(15) . . ?
C23A C22A C16 110(2) . . ?
C24A C22A C16 106(2) . . ?
C23A C22A H22A 108.1 . . ?
C24A C22A H22A 108.1 . . ?
C16 C22A H22A 108.1 . . ?
C22A C23A H23A 109.5 . . ?
C22A C23A H23B 109.5 . . ?
H23A C23A H23B 109.5 . . ?
C22A C23A H23C 109.5 . . ?
H23A C23A H23C 109.5 . . ?
H23B C23A H23C 109.5 . . ?
C22A C24A H24A 109.5 . . ?
C22A C24A H24B 109.5 . . ?
H24A C24A H24B 109.5 . . ?
C22A C24A H24C 109.5 . . ?
H24A C24A H24C 109.5 . . ?
H24B C24A H24C 109.5 . . ?
C16 C22B C24B 128(6) . . ?
C16 C22B C23B 111(2) . . ?
C24B C22B C23B 107(2) . . ?
C16 C22B H22B 102.3 . . ?
C24B C22B H22B 102.3 . . ?
C23B C22B H22B 102.3 . . ?
C22B C24B H24D 109.5 . . ?
C22B C24B H24E 109.5 . . ?
H24D C24B H24E 109.5 . . ?
C22B C24B H24F 109.5 . . ?
H24D C24B H24F 109.5 . . ?
H24E C24B H24F 109.5 . . ?
C22B C23B H23D 109.5 . . ?
C22B C23B H23E 109.5 . . ?
H23D C23B H23E 109.5 . . ?
C22B C23B H23F 109.5 . . ?
H23D C23B H23F 109.5 . . ?
H23E C23B H23F 109.5 . . ?
C18 C25 C26 111.6(3) . . ?
C18 C25 C27 112.1(3) . . ?
C26 C25 C27 110.7(3) . . ?
C18 C25 H25 107.4 . . ?
C26 C25 H25 107.4 . . ?
C27 C25 H25 107.4 . . ?
C25 C26 H26A 109.5 . . ?
C25 C26 H26B 109.5 . . ?
H26A C26 H26B 109.5 . . ?
C25 C26 H26C 109.5 . . ?
H26A C26 H26C 109.5 . . ?
H26B C26 H26C 109.5 . . ?
C25 C27 H27A 109.5 . . ?
C25 C27 H27B 109.5 . . ?
H27A C27 H27B 109.5 . . ?
C25 C27 H27C 109.5 . . ?
H27A C27 H27C 109.5 . . ?
H27B C27 H27C 109.5 . . ?
C29 C28 N3 106.8(3) . . ?
C29 C28 H28 126.6 . . ?
N3 C28 H28 126.6 . . ?
C28 C29 N4 107.4(3) . . ?
C28 C29 H29 126.3 . . ?
N4 C29 H29 126.3 . . ?
N4 C30 N3 106.1(3) . . ?
N4 C30 P2 123.5(2) . . ?
N3 C30 P2 130.3(2) . . ?
N4 C31 C32 108.8(3) . . ?
N4 C31 C33 109.9(3) . . ?
C32 C31 C33 114.0(3) . . ?
N4 C31 H31 108.0 . . ?
C32 C31 H31 108.0 . . ?
C33 C31 H31 108.0 . . ?
C31 C32 H32A 109.5 . . ?
C31 C32 H32B 109.5 . . ?
H32A C32 H32B 109.5 . . ?
C31 C32 H32C 109.5 . . ?
H32A C32 H32C 109.5 . . ?
H32B C32 H32C 109.5 . . ?
C31 C33 H33A 109.5 . . ?
C31 C33 H33B 109.5 . . ?
H33A C33 H33B 109.5 . . ?
C31 C33 H33C 109.5 . . ?
H33A C33 H33C 109.5 . . ?
H33B C33 H33C 109.5 . . ?
C39 C34 C35 118.1(3) . . ?
C39 C34 P2 117.9(3) . . ?
C35 C34 P2 124.0(2) . . ?
C36 C35 C34 119.8(3) . . ?
C36 C35 C40 116.6(3) . . ?
C34 C35 C40 123.6(3) . . ?
C35 C36 C37 122.3(3) . . ?
C35 C36 H36 118.8 . . ?
C37 C36 H36 118.8 . . ?
C38 C37 C36 117.4(3) . . ?
C38 C37 C43 120.2(3) . . ?
C36 C37 C43 122.4(3) . . ?
C37 C38 C39 123.0(3) . . ?
C37 C38 H38 118.5 . . ?
C39 C38 H38 118.5 . . ?
C38 C39 C34 119.3(3) . . ?
C38 C39 C46 117.1(3) . . ?
C34 C39 C46 123.6(3) . . ?
C35 C40 C42 110.4(3) . . ?
C35 C40 C41 112.3(3) . . ?
C42 C40 C41 110.7(3) . . ?
C35 C40 H40 107.8 . . ?
C42 C40 H40 107.8 . . ?
C41 C40 H40 107.8 . . ?
C40 C41 H41A 109.5 . . ?
C40 C41 H41B 109.5 . . ?
H41A C41 H41B 109.5 . . ?
C40 C41 H41C 109.5 . . ?
H41A C41 H41C 109.5 . . ?
H41B C41 H41C 109.5 . . ?
C40 C42 H42A 109.5 . . ?
C40 C42 H42B 109.5 . . ?
H42A C42 H42B 109.5 . . ?
C40 C42 H42C 109.5 . . ?
H42A C42 H42C 109.5 . . ?
H42B C42 H42C 109.5 . . ?
C44 C43 C45 111.3(4) . . ?
C44 C43 C37 113.5(4) . . ?
C45 C43 C37 109.5(4) . . ?
C44 C43 H43 107.5 . . ?
C45 C43 H43 107.5 . . ?
C37 C43 H43 107.5 . . ?
C43 C44 H44A 109.5 . . ?
C43 C44 H44B 109.5 . . ?
H44A C44 H44B 109.5 . . ?
C43 C44 H44C 109.5 . . ?
H44A C44 H44C 109.5 . . ?
H44B C44 H44C 109.5 . . ?
C43 C45 H45A 109.5 . . ?
C43 C45 H45B 109.5 . . ?
H45A C45 H45B 109.5 . . ?
C43 C45 H45C 109.5 . . ?
H45A C45 H45C 109.5 . . ?
H45B C45 H45C 109.5 . . ?
C48 C46 C39 111.6(4) . . ?
C48 C46 C47 110.8(4) . . ?
C39 C46 C47 109.7(4) . . ?
C48 C46 H46 108.2 . . ?
C39 C46 H46 108.2 . . ?
C47 C46 H46 108.2 . . ?
C46 C47 H47A 109.5 . . ?
C46 C47 H47B 109.5 . . ?
H47A C47 H47B 109.5 . . ?
C46 C47 H47C 109.5 . . ?
H47A C47 H47C 109.5 . . ?
H47B C47 H47C 109.5 . . ?
C46 C48 H48A 109.5 . . ?
C46 C48 H48B 109.5 . . ?
H48A C48 H48B 109.5 . . ?
C46 C48 H48C 109.5 . . ?
H48A C48 H48C 109.5 . . ?
H48B C48 H48C 109.5 . . ?
Cl2 Ge2 Cl4 95.84(4) . . ?
Cl2 Ge2 Cl3 97.09(4) . . ?
Cl4 Ge2 Cl3 95.68(4) . . ?
F1 C50 C55 118.1(8) . . ?
F1 C50 C51 115.6(8) . . ?
C55 C50 C51 126.3(8) . . ?
C52 C51 C50 114.5(7) . . ?
C52 C51 H51 122.8 . . ?
C50 C51 H51 122.8 . . ?
C51 C52 C53 124.3(7) . . ?
C51 C52 H52 117.8 . . ?
C53 C52 H52 117.8 . . ?
C54 C53 C52 117.2(10) . . ?
C54 C53 H53 121.4 . . ?
C52 C53 H53 121.4 . . ?
C53 C54 C55 119.7(8) . . ?
C53 C54 H54 120.2 . . ?
C55 C54 H54 120.2 . . ?
C50 C55 C54 117.9(7) . . ?
C50 C55 H55 121.1 . . ?
C54 C55 H55 121.1 . . ?

loop_
_geom_bond_atom_site_label_1
_geom_bond_atom_site_label_2
_geom_bond_distance
_geom_bond_site_symmetry_2
_geom_bond_publ_flag
Ge1 Cl1 2.2949(9) . ?
Ge1 P2 2.4760(8) . ?
Ge1 P1 2.5291(9) . ?
P1 C9 1.835(3) . ?
P1 C13 1.842(3) . ?
P2 C30 1.841(3) . ?
P2 C34 1.860(3) . ?
N1 C9 1.356(5) . ?
N1 C7 1.385(4) . ?
N1 C2 1.429(4) . ?
N2 C9 1.353(5) . ?
N2 C8 1.386(5) . ?
N2 C10 1.489(5) . ?
N3 C30 1.354(4) . ?
N3 C28 1.385(4) . ?
N3 C6 1.429(4) . ?
N4 C30 1.345(4) . ?
N4 C29 1.383(4) . ?
N4 C31 1.489(4) . ?
C1 C2 1.387(4) . ?
C1 C6 1.390(5) . ?
C1 H1 0.9500 . ?
C2 C3 1.389(5) . ?
C3 C4 1.376(5) . ?
C3 H3 0.9500 . ?
C4 C5 1.394(5) . ?
C4 H4 0.9500 . ?
C5 C6 1.386(5) . ?
C5 H5 0.9500 . ?
C7 C8 1.330(6) . ?
C7 H7 0.9500 . ?
C8 H8 0.9500 . ?
C10 C12 1.496(7) . ?
C10 C11 1.515(8) . ?
C10 H10 1.0000 . ?
C11 H11A 0.9800 . ?
C11 H11B 0.9800 . ?
C11 H11C 0.9800 . ?
C12 H12A 0.9800 . ?
C12 H12B 0.9800 . ?
C12 H12C 0.9800 . ?
C13 C18 1.407(5) . ?
C13 C14 1.415(5) . ?
C14 C15 1.394(6) . ?
C14 C19B 1.532(10) . ?
C14 C19A 1.545(7) . ?
C15 C16 1.376(7) . ?
C15 H15 0.9500 . ?
C16 C17 1.382(6) . ?
C16 C22B 1.44(4) . ?
C16 C22A 1.59(2) . ?
C17 C18 1.399(5) . ?
C17 H17 0.9500 . ?
C18 C25 1.527(5) . ?
C19A C21A 1.517(8) . ?
C19A C20A 1.525(7) . ?
C19A H19A 1.0000 . ?
C20A H20A 0.9800 . ?
C20A H20B 0.9800 . ?
C20A H20C 0.9800 . ?
C21A H21A 0.9800 . ?
C21A H21B 0.9800 . ?
C21A H21C 0.9800 . ?
C19B C21B 1.509(12) . ?
C19B C20B 1.513(11) . ?
C19B H19B 1.0000 . ?
C20B H20D 0.9800 . ?
C20B H20E 0.9800 . ?
C20B H20F 0.9800 . ?
C21B H21D 0.9800 . ?
C21B H21E 0.9800 . ?
C21B H21F 0.9800 . ?
C22A C23A 1.47(5) . ?
C22A C24A 1.55(3) . ?
C22A H22A 1.0000 . ?
C23A H23A 0.9800 . ?
C23A H23B 0.9800 . ?
C23A H23C 0.9800 . ?
C24A H24A 0.9800 . ?
C24A H24B 0.9800 . ?
C24A H24C 0.9800 . ?
C22B C24B 1.48(5) . ?
C22B C23B 1.55(3) . ?
C22B H22B 1.0000 . ?
C24B H24D 0.9800 . ?
C24B H24E 0.9800 . ?
C24B H24F 0.9800 . ?
C23B H23D 0.9800 . ?
C23B H23E 0.9800 . ?
C23B H23F 0.9800 . ?
C25 C26 1.527(5) . ?
C25 C27 1.528(5) . ?
C25 H25 1.0000 . ?
C26 H26A 0.9800 . ?
C26 H26B 0.9800 . ?
C26 H26C 0.9800 . ?
C27 H27A 0.9800 . ?
C27 H27B 0.9800 . ?
C27 H27C 0.9800 . ?
C28 C29 1.343(5) . ?
C28 H28 0.9500 . ?
C29 H29 0.9500 . ?
C31 C32 1.518(5) . ?
C31 C33 1.518(5) . ?
C31 H31 1.0000 . ?
C32 H32A 0.9800 . ?
C32 H32B 0.9800 . ?
C32 H32C 0.9800 . ?
C33 H33A 0.9800 . ?
C33 H33B 0.9800 . ?
C33 H33C 0.9800 . ?
C34 C39 1.418(5) . ?
C34 C35 1.420(5) . ?
C35 C36 1.385(5) . ?
C35 C40 1.520(4) . ?
C36 C37 1.389(5) . ?
C36 H36 0.9500 . ?
C37 C38 1.381(5) . ?
C37 C43 1.529(5) . ?
C38 C39 1.389(5) . ?
C38 H38 0.9500 . ?
C39 C46 1.531(5) . ?
C40 C42 1.526(5) . ?
C40 C41 1.532(5) . ?
C40 H40 1.0000 . ?
C41 H41A 0.9800 . ?
C41 H41B 0.9800 . ?
C41 H41C 0.9800 . ?
C42 H42A 0.9800 . ?
C42 H42B 0.9800 . ?
C42 H42C 0.9800 . ?
C43 C44 1.503(7) . ?
C43 C45 1.521(7) . ?
C43 H43 1.0000 . ?
C44 H44A 0.9800 . ?
C44 H44B 0.9800 . ?
C44 H44C 0.9800 . ?
C45 H45A 0.9800 . ?
C45 H45B 0.9800 . ?
C45 H45C 0.9800 . ?
C46 C48 1.524(7) . ?
C46 C47 1.535(7) . ?
C46 H46 1.0000 . ?
C47 H47A 0.9800 . ?
C47 H47B 0.9800 . ?
C47 H47C 0.9800 . ?
C48 H48A 0.9800 . ?
C48 H48B 0.9800 . ?
C48 H48C 0.9800 . ?
Ge2 Cl2 2.2846(10) . ?
Ge2 Cl4 2.2853(10) . ?
Ge2 Cl3 2.3280(10) . ?
F1 C50 1.278(11) . ?
C50 C55 1.329(10) . ?
C50 C51 1.370(10) . ?
C51 C52 1.350(12) . ?
C51 H51 0.9500 . ?
C52 C53 1.399(13) . ?
C52 H52 0.9500 . ?
C53 C54 1.386(12) . ?
C53 H53 0.9500 . ?
C54 C55 1.402(12) . ?
C54 H54 0.9500 . ?
C55 H55 0.9500 . ?

loop_
_geom_torsion_atom_site_label_1
_geom_torsion_atom_site_label_2
_geom_torsion_atom_site_label_3
_geom_torsion_atom_site_label_4
_geom_torsion
_geom_torsion_site_symmetry_1
_geom_torsion_site_symmetry_2
_geom_torsion_site_symmetry_3
_geom_torsion_site_symmetry_4
_geom_torsion_publ_flag
C6 C1 C2 C3 4.4(4) . . . . ?
C6 C1 C2 N1 -178.0(3) . . . . ?
C9 N1 C2 C1 43.3(4) . . . . ?
C7 N1 C2 C1 -129.9(3) . . . . ?
C9 N1 C2 C3 -138.9(3) . . . . ?
C7 N1 C2 C3 47.9(4) . . . . ?
C1 C2 C3 C4 -0.7(5) . . . . ?
N1 C2 C3 C4 -178.3(3) . . . . ?
C2 C3 C4 C5 -2.6(5) . . . . ?
C3 C4 C5 C6 1.9(5) . . . . ?
C4 C5 C6 C1 2.0(5) . . . . ?
C4 C5 C6 N3 179.9(3) . . . . ?
C2 C1 C6 C5 -5.0(4) . . . . ?
C2 C1 C6 N3 177.0(3) . . . . ?
C30 N3 C6 C5 127.0(3) . . . . ?
C28 N3 C6 C5 -55.6(4) . . . . ?
C30 N3 C6 C1 -54.9(4) . . . . ?
C28 N3 C6 C1 122.4(3) . . . . ?
C9 N1 C7 C8 -0.7(4) . . . . ?
C2 N1 C7 C8 173.4(3) . . . . ?
N1 C7 C8 N2 -0.4(4) . . . . ?
C9 N2 C8 C7 1.4(4) . . . . ?
C10 N2 C8 C7 -170.1(3) . . . . ?
C8 N2 C9 N1 -1.7(4) . . . . ?
C10 N2 C9 N1 169.5(3) . . . . ?
C8 N2 C9 P1 -179.9(3) . . . . ?
C10 N2 C9 P1 -8.7(5) . . . . ?
C7 N1 C9 N2 1.5(4) . . . . ?
C2 N1 C9 N2 -172.6(3) . . . . ?
C7 N1 C9 P1 179.6(2) . . . . ?
C2 N1 C9 P1 5.6(5) . . . . ?
C13 P1 C9 N2 -49.1(3) . . . . ?
Ge1 P1 C9 N2 -158.1(3) . . . . ?
C13 P1 C9 N1 133.1(3) . . . . ?
Ge1 P1 C9 N1 24.1(3) . . . . ?
C9 N2 C10 C12 127.7(5) . . . . ?
C8 N2 C10 C12 -62.2(6) . . . . ?
C9 N2 C10 C11 -106.9(5) . . . . ?
C8 N2 C10 C11 63.1(6) . . . . ?
C9 P1 C13 C18 -54.9(3) . . . . ?
Ge1 P1 C13 C18 56.8(3) . . . . ?
C9 P1 C13 C14 123.1(3) . . . . ?
Ge1 P1 C13 C14 -125.2(3) . . . . ?
C18 C13 C14 C15 2.1(6) . . . . ?
P1 C13 C14 C15 -176.0(4) . . . . ?
C18 C13 C14 C19B -156.8(9) . . . . ?
P1 C13 C14 C19B 25.1(10) . . . . ?
C18 C13 C14 C19A 175.7(5) . . . . ?
P1 C13 C14 C19A -2.4(6) . . . . ?
C13 C14 C15 C16 -1.2(8) . . . . ?
C19B C14 C15 C16 159.1(9) . . . . ?
C19A C14 C15 C16 -175.1(6) . . . . ?
C14 C15 C16 C17 0.1(8) . . . . ?
C14 C15 C16 C22B -175.3(17) . . . . ?
C14 C15 C16 C22A 177.8(10) . . . . ?
C15 C16 C17 C18 0.2(7) . . . . ?
C22B C16 C17 C18 175.9(18) . . . . ?
C22A C16 C17 C18 -177.5(10) . . . . ?
C16 C17 C18 C13 0.7(6) . . . . ?
C16 C17 C18 C25 -178.2(4) . . . . ?
C14 C13 C18 C17 -1.8(6) . . . . ?
P1 C13 C18 C17 176.1(3) . . . . ?
C14 C13 C18 C25 177.0(4) . . . . ?
P1 C13 C18 C25 -5.0(5) . . . . ?
C15 C14 C19A C21A -92.0(8) . . . . ?
C13 C14 C19A C21A 94.3(7) . . . . ?
C15 C14 C19A C20A 31.8(10) . . . . ?
C13 C14 C19A C20A -141.8(6) . . . . ?
C15 C14 C19B C21B -44.9(17) . . . . ?
C13 C14 C19B C21B 114.4(13) . . . . ?
C15 C14 C19B C20B 77.2(14) . . . . ?
C13 C14 C19B C20B -123.4(11) . . . . ?
C15 C16 C22A C23A 13.5(15) . . . . ?
C17 C16 C22A C23A -168.9(8) . . . . ?
C15 C16 C22A C24A -113(2) . . . . ?
C17 C16 C22A C24A 64.8(17) . . . . ?
C15 C16 C22B C24B 164(4) . . . . ?
C17 C16 C22B C24B -12(5) . . . . ?
C15 C16 C22B C23B -61(6) . . . . ?
C17 C16 C22B C23B 123(4) . . . . ?
C17 C18 C25 C26 63.0(4) . . . . ?
C13 C18 C25 C26 -115.8(4) . . . . ?
C17 C18 C25 C27 -61.9(4) . . . . ?
C13 C18 C25 C27 119.3(4) . . . . ?
C30 N3 C28 C29 0.8(4) . . . . ?
C6 N3 C28 C29 -176.9(3) . . . . ?
N3 C28 C29 N4 -0.5(4) . . . . ?
C30 N4 C29 C28 0.1(4) . . . . ?
C31 N4 C29 C28 174.2(3) . . . . ?
C29 N4 C30 N3 0.4(4) . . . . ?
C31 N4 C30 N3 -173.6(3) . . . . ?
C29 N4 C30 P2 178.4(2) . . . . ?
C31 N4 C30 P2 4.4(4) . . . . ?
C28 N3 C30 N4 -0.8(3) . . . . ?
C6 N3 C30 N4 176.9(3) . . . . ?
C28 N3 C30 P2 -178.6(2) . . . . ?
C6 N3 C30 P2 -0.9(5) . . . . ?
C34 P2 C30 N4 58.5(3) . . . . ?
Ge1 P2 C30 N4 167.8(2) . . . . ?
C34 P2 C30 N3 -124.1(3) . . . . ?
Ge1 P2 C30 N3 -14.8(3) . . . . ?
C30 N4 C31 C32 116.2(3) . . . . ?
C29 N4 C31 C32 -57.0(4) . . . . ?
C30 N4 C31 C33 -118.5(3) . . . . ?
C29 N4 C31 C33 68.4(4) . . . . ?
C30 P2 C34 C39 -125.9(3) . . . . ?
Ge1 P2 C34 C39 121.7(2) . . . . ?
C30 P2 C34 C35 50.6(3) . . . . ?
Ge1 P2 C34 C35 -61.8(3) . . . . ?
C39 C34 C35 C36 3.5(4) . . . . ?
P2 C34 C35 C36 -173.0(2) . . . . ?
C39 C34 C35 C40 -175.1(3) . . . . ?
P2 C34 C35 C40 8.4(4) . . . . ?
C34 C35 C36 C37 -0.9(5) . . . . ?
C40 C35 C36 C37 177.8(3) . . . . ?
C35 C36 C37 C38 -2.5(5) . . . . ?
C35 C36 C37 C43 175.6(3) . . . . ?
C36 C37 C38 C39 3.3(6) . . . . ?
C43 C37 C38 C39 -174.9(4) . . . . ?
C37 C38 C39 C34 -0.7(6) . . . . ?
C37 C38 C39 C46 179.0(4) . . . . ?
C35 C34 C39 C38 -2.7(5) . . . . ?
P2 C34 C39 C38 174.0(3) . . . . ?
C35 C34 C39 C46 177.6(3) . . . . ?
P2 C34 C39 C46 -5.7(5) . . . . ?
C36 C35 C40 C42 -61.0(4) . . . . ?
C34 C35 C40 C42 117.7(3) . . . . ?
C36 C35 C40 C41 63.1(4) . . . . ?
C34 C35 C40 C41 -118.3(3) . . . . ?
C38 C37 C43 C44 -139.9(4) . . . . ?
C36 C37 C43 C44 42.1(6) . . . . ?
C38 C37 C43 C45 95.2(5) . . . . ?
C36 C37 C43 C45 -82.9(5) . . . . ?
C38 C39 C46 C48 -53.6(5) . . . . ?
C34 C39 C46 C48 126.0(4) . . . . ?
C38 C39 C46 C47 69.5(5) . . . . ?
C34 C39 C46 C47 -110.8(4) . . . . ?
F1 C50 C51 C52 177.6(8) . . . . ?
C55 C50 C51 C52 -1.7(11) . . . . ?
C50 C51 C52 C53 5.1(12) . . . . ?
C51 C52 C53 C54 -5.2(13) . . . . ?
C52 C53 C54 C55 1.6(12) . . . . ?
F1 C50 C55 C54 179.3(8) . . . . ?
C51 C50 C55 C54 -1.4(11) . . . . ?
C53 C54 C55 C50 1.4(11) . . . . ?
